data_4343415
loop_
_publ_author_name
'Li, Jianfeng'
'Noll, Bruce C.'
'Schulz, Charles E.'
'Scheidt, W. Robert'

_publ_section_title
;
 Bis(cyano) Iron(III) Porphyrinates: What Is the Ground State?
;
_journal_issue 13
_journal_name_full 'Inorganic chemistry'
_journal_page_first 6472
_journal_page_last 6485
_journal_paper_doi 10.1021/acs.inorgchem.5b00780
_journal_volume 54
_journal_year 2015
_chemical_formula_moiety 'C58 H51 Fe K N6 O6, 3(C H2 Cl2) '
_chemical_formula_sum 'C61 H57 Cl6 Fe K N6 O6'
_chemical_formula_weight 1277.77
_chemical_name_common '[K.18-Crown][Fe(TPP)(CN)2]'
_space_group_crystal_system monoclinic
_space_group_IT_number 14
_space_group_name_Hall '-P 2ybc'
_space_group_name_H-M_alt 'P 1 21/c 1'
_symmetry_space_group_name_Hall '-P 2ybc'
_symmetry_space_group_name_H-M 'P 1 21/c 1'
_atom_sites_solution_hydrogens geom
_atom_sites_solution_primary direct
_atom_sites_solution_secondary difmap
_audit_creation_method SHELXL-2014/7
_cell_angle_alpha 90
_cell_angle_beta 99.583(2)
_cell_angle_gamma 90
_cell_formula_units_Z 4
_cell_length_a 12.9810(6)
_cell_length_b 19.2098(9)
_cell_length_c 24.3751(12)
_cell_measurement_reflns_used 9625
_cell_measurement_temperature 100(2)
_cell_measurement_theta_max 27.48
_cell_measurement_theta_min 2.28
_cell_volume 5993.4(5)
_computing_cell_refinement 'Bruker SAINT'
_computing_data_collection 'Bruker APEX-II'
_computing_data_reduction 'Bruker SAINT'
_computing_molecular_graphics Ortep3
_computing_publication_material SHELXL-97
_computing_structure_refinement 'SHELXL-2014/7 (Sheldrick, 2014)'
_computing_structure_solution 'SHELXS-97 (Sheldrick, 1990)'
_diffrn_ambient_temperature 100(2)
_diffrn_detector_area_resol_mean 8.33
_diffrn_measured_fraction_theta_full 0.999
_diffrn_measured_fraction_theta_max 0.997
_diffrn_measurement_device_type 'Bruker Smart Apex CCD area detector'
_diffrn_measurement_method '\f and \w scans'
_diffrn_radiation_monochromator graphite
_diffrn_radiation_source 'fine-focus sealed tube'
_diffrn_radiation_type MoK\a
_diffrn_radiation_wavelength 0.71073
_diffrn_reflns_av_R_equivalents 0.0765
_diffrn_reflns_av_unetI/netI 0.0692
_diffrn_reflns_laue_measured_fraction_full 0.999
_diffrn_reflns_laue_measured_fraction_max 0.997
_diffrn_reflns_limit_h_max 16
_diffrn_reflns_limit_h_min -16
_diffrn_reflns_limit_k_max 24
_diffrn_reflns_limit_k_min -24
_diffrn_reflns_limit_l_max 27
_diffrn_reflns_limit_l_min -31
_diffrn_reflns_number 55566
_diffrn_reflns_point_group_measured_fraction_full 0.999
_diffrn_reflns_point_group_measured_fraction_max 0.997
_diffrn_reflns_theta_full 25.242
_diffrn_reflns_theta_max 27.500
_diffrn_reflns_theta_min 1.591
_exptl_absorpt_coefficient_mu 0.645
_exptl_absorpt_correction_T_max 0.9039
_exptl_absorpt_correction_T_min 0.8555
_exptl_absorpt_correction_type multi-scan
_exptl_absorpt_process_details '(SADABS; Sheldrick, 1996)'
_exptl_crystal_colour black
_exptl_crystal_density_diffrn 1.416
_exptl_crystal_description needle
_exptl_crystal_F_000 2640
_exptl_crystal_size_max 0.250
_exptl_crystal_size_mid 0.190
_exptl_crystal_size_min 0.160
_refine_diff_density_max 1.577
_refine_diff_density_min -0.751
_refine_diff_density_rms 0.103
_refine_ls_extinction_method none
_refine_ls_goodness_of_fit_ref 1.055
_refine_ls_hydrogen_treatment constr
_refine_ls_matrix_type full
_refine_ls_number_parameters 801
_refine_ls_number_reflns 13695
_refine_ls_number_restraints 2
_refine_ls_restrained_S_all 1.055
_refine_ls_R_factor_all 0.0953
_refine_ls_R_factor_gt 0.0641
_refine_ls_shift/su_max 0.001
_refine_ls_shift/su_mean 0.000
_refine_ls_structure_factor_coef Fsqd
_refine_ls_weighting_details 'w=1/[\s^2^(Fo^2^)+(0.0872P)^2^+5.4783P] where P=(Fo^2^+2Fc^2^)/3'
_refine_ls_weighting_scheme calc
_refine_ls_wR_factor_gt 0.1531
_refine_ls_wR_factor_ref 0.1776
_reflns_Friedel_coverage 0.000
_reflns_number_gt 9755
_reflns_number_total 13695
_reflns_threshold_expression 'I > 2\s(I)'
_cod_data_source_file ic5b00780_si_002.cif
_cod_data_source_block bcn1581
_cod_depositor_comments 'Adding full bibliography for 4343414--4343420.cif.'
_cod_database_code 4343415
_shelx_shelxl_version_number 2014/7
_shelx_space_group_comment
;
The symmetry employed for this shelxl refinement is uniquely defined
by the following loop, which should always be used as a source of
symmetry information in preference to the above space-group names.
They are only intended as comments.
;
_shelx_estimated_absorpt_t_min 0.855
_shelx_estimated_absorpt_t_max 0.904

loop_
_space_group_symop_operation_xyz
'x, y, z'
'-x, y+1/2, -z+1/2'
'-x, -y, -z'
'x, -y-1/2, z-1/2'

loop_
_atom_site_label
_atom_site_type_symbol
_atom_site_fract_x
_atom_site_fract_y
_atom_site_fract_z
_atom_site_U_iso_or_equiv
_atom_site_adp_type
_atom_site_occupancy
_atom_site_site_symmetry_order
_atom_site_calc_flag
_atom_site_refinement_flags_posn
_atom_site_refinement_flags_adp
_atom_site_refinement_flags_occupancy
_atom_site_disorder_assembly
_atom_site_disorder_group
Fe1 Fe 0.08796(3) 0.87136(2) 0.25638(2) 0.01683(12) Uani 1 1 d . . . . .
K1 K -0.05766(6) 1.11057(4) 0.35889(3) 0.02674(17) Uani 1 1 d . . . . .
N1 N 0.0802(2) 0.80858(13) 0.32099(10) 0.0185(5) Uani 1 1 d . . . . .
N2 N -0.0668(2) 0.86859(13) 0.23478(10) 0.0203(5) Uani 1 1 d . . . . .
N3 N 0.09512(19) 0.93318(13) 0.19051(10) 0.0177(5) Uani 1 1 d . . . . .
N4 N 0.2430(2) 0.87572(13) 0.27858(10) 0.0188(5) Uani 1 1 d . . . . .
N5 N 0.0634(3) 0.99063(15) 0.34120(13) 0.0327(7) Uani 1 1 d . . . . .
N6 N 0.1248(2) 0.74613(15) 0.17917(12) 0.0314(7) Uani 1 1 d . . . . .
C(A1 C 0.1616(2) 0.78417(16) 0.35981(12) 0.0194(6) Uani 1 1 d . . . . .
C(A2 C -0.0092(2) 0.78778(16) 0.33970(12) 0.0198(6) Uani 1 1 d . . . . .
C(A3 C -0.1368(3) 0.84158(17) 0.26612(13) 0.0224(6) Uani 1 1 d . . . . .
C(A4 C -0.1272(2) 0.89643(17) 0.18793(13) 0.0217(6) Uani 1 1 d . . . . .
C(A5 C 0.0148(2) 0.95030(15) 0.14776(12) 0.0197(6) Uani 1 1 d . . . . .
C(A6 C 0.1852(2) 0.95840(15) 0.17447(12) 0.0193(6) Uani 1 1 d . . . . .
C(A7 C 0.3127(2) 0.90969(16) 0.25098(12) 0.0202(6) Uani 1 1 d . . . . .
C(A8 C 0.3038(2) 0.84281(16) 0.32305(12) 0.0194(6) Uani 1 1 d . . . . .
C(B1 C 0.1222(2) 0.74476(16) 0.40222(12) 0.0209(6) Uani 1 1 d . . . . .
H(B1 H 0.1625 0.7213 0.4328 0.025 Uiso 1 1 calc R U . . .
C(B2 C 0.0166(3) 0.74761(16) 0.39004(13) 0.0227(7) Uani 1 1 d . . . . .
H(B2 H -0.0313 0.7270 0.4107 0.027 Uiso 1 1 calc R U . . .
C(B3 C -0.2427(3) 0.85311(18) 0.23831(13) 0.0259(7) Uani 1 1 d . . . . .
H(B3 H -0.3049 0.8401 0.2514 0.031 Uiso 1 1 calc R U . . .
C(B4 C -0.2363(3) 0.88598(18) 0.19012(13) 0.0263(7) Uani 1 1 d . . . . .
H(B4 H -0.2934 0.8997 0.1626 0.032 Uiso 1 1 calc R U . . .
C(B5 C 0.0565(3) 0.98788(16) 0.10480(13) 0.0211(6) Uani 1 1 d . . . . .
H(B5 H 0.0178 1.0053 0.0711 0.025 Uiso 1 1 calc R U . . .
C(B6 C 0.1602(3) 0.99352(16) 0.12166(13) 0.0223(6) Uani 1 1 d . . . . .
H(B6 H 0.2082 1.0164 0.1023 0.027 Uiso 1 1 calc R U . . .
C(B7 C 0.4180(3) 0.89877(17) 0.27898(13) 0.0234(7) Uani 1 1 d . . . . .
H(B7 H 0.4797 0.9168 0.2682 0.028 Uiso 1 1 calc R U . . .
C(B8 C 0.4124(3) 0.85804(17) 0.32341(13) 0.0228(7) Uani 1 1 d . . . . .
H(B8 H 0.4695 0.8423 0.3500 0.027 Uiso 1 1 calc R U . . .
C(M1 C -0.1115(2) 0.80494(16) 0.31574(12) 0.0207(6) Uani 1 1 d . . . . .
C(M2 C -0.0902(2) 0.93193(16) 0.14512(12) 0.0193(6) Uani 1 1 d . . . . .
C(M3 C 0.2870(2) 0.94748(15) 0.20159(12) 0.0197(6) Uani 1 1 d . . . . .
C(M4 C 0.2672(2) 0.79993(16) 0.36179(12) 0.0192(6) Uani 1 1 d . . . . .
C1 C -0.1983(2) 0.78696(18) 0.34680(12) 0.0237(7) Uani 1 1 d . . . . .
C2 C -0.2499(3) 0.84129(19) 0.36871(13) 0.0273(7) Uani 1 1 d . . . . .
H2 H -0.2305 0.8881 0.3631 0.033 Uiso 1 1 calc R U . . .
C3 C -0.3300(3) 0.8273(2) 0.39892(14) 0.0314(8) Uani 1 1 d . . . . .
H3 H -0.3653 0.8646 0.4135 0.038 Uiso 1 1 calc R U . . .
C4 C -0.3576(3) 0.7596(2) 0.40747(14) 0.0325(8) Uani 1 1 d . . . . .
H4 H -0.4124 0.7501 0.4278 0.039 Uiso 1 1 calc R U . . .
C5 C -0.3061(3) 0.7051(2) 0.38666(14) 0.0333(8) Uani 1 1 d . . . . .
H5 H -0.3249 0.6583 0.3931 0.040 Uiso 1 1 calc R U . . .
C6 C -0.2266(3) 0.71901(19) 0.35628(14) 0.0284(7) Uani 1 1 d . . . . .
H6 H -0.1915 0.6815 0.3419 0.034 Uiso 1 1 calc R U . . .
C7 C -0.1670(2) 0.94775(16) 0.09336(12) 0.0189(6) Uani 1 1 d . . . . .
C8 C -0.1809(3) 1.01473(17) 0.07053(13) 0.0240(7) Uani 1 1 d . . . . .
H8 H -0.1420 1.0526 0.0885 0.029 Uiso 1 1 calc R U . . .
C9 C -0.2515(3) 1.0262(2) 0.02164(14) 0.0301(8) Uani 1 1 d . . . . .
H9 H -0.2600 1.0717 0.0064 0.036 Uiso 1 1 calc R U . . .
C10 C -0.3092(3) 0.9718(2) -0.00471(14) 0.0324(8) Uani 1 1 d . . . . .
H10 H -0.3574 0.9799 -0.0379 0.039 Uiso 1 1 calc R U . . .
C11 C -0.2966(3) 0.9057(2) 0.01736(14) 0.0308(8) Uani 1 1 d . . . . .
H11 H -0.3363 0.8681 -0.0006 0.037 Uiso 1 1 calc R U . . .
C12 C -0.2256(3) 0.89395(18) 0.06603(13) 0.0251(7) Uani 1 1 d . . . . .
H12 H -0.2173 0.8481 0.0808 0.030 Uiso 1 1 calc R U . . .
C13 C 0.3751(2) 0.97191(17) 0.17358(13) 0.0217(6) Uani 1 1 d . . . . .
C14 C 0.4146(3) 1.03857(18) 0.17966(15) 0.0316(8) Uani 1 1 d . . . . .
H14 H 0.3856 1.0711 0.2022 0.038 Uiso 1 1 calc R U . . .
C15 C 0.4973(3) 1.0586(2) 0.15281(16) 0.0351(8) Uani 1 1 d . . . . .
H15 H 0.5238 1.1047 0.1569 0.042 Uiso 1 1 calc R U . . .
C16 C 0.5406(3) 1.0114(2) 0.12037(14) 0.0306(8) Uani 1 1 d . . . . .
H16 H 0.5975 1.0247 0.1027 0.037 Uiso 1 1 calc R U . . .
C17 C 0.5011(3) 0.9453(2) 0.11392(13) 0.0290(7) Uani 1 1 d . . . . .
H17 H 0.5303 0.9129 0.0913 0.035 Uiso 1 1 calc R U . . .
C18 C 0.4184(3) 0.92512(19) 0.14019(13) 0.0277(7) Uani 1 1 d . . . . .
H18 H 0.3914 0.8792 0.1353 0.033 Uiso 1 1 calc R U . . .
C19 C 0.3426(2) 0.77241(16) 0.41048(12) 0.0207(6) Uani 1 1 d . . . . .
C20 C 0.3906(3) 0.81882(17) 0.45127(13) 0.0242(7) Uani 1 1 d . . . . .
H20 H 0.3795 0.8674 0.4461 0.029 Uiso 1 1 calc R U . . .
C21 C 0.4543(3) 0.79461(18) 0.49933(13) 0.0271(7) Uani 1 1 d . . . . .
H21 H 0.4861 0.8264 0.5269 0.032 Uiso 1 1 calc R U . . .
C22 C 0.4708(3) 0.72367(19) 0.50635(13) 0.0272(7) Uani 1 1 d . . . . .
H22 H 0.5131 0.7068 0.5392 0.033 Uiso 1 1 calc R U . . .
C23 C 0.4261(3) 0.67715(17) 0.46590(13) 0.0248(7) Uani 1 1 d . . . . .
H23 H 0.4392 0.6287 0.4707 0.030 Uiso 1 1 calc R U . . .
C24 C 0.3619(2) 0.70160(17) 0.41805(13) 0.0234(7) Uani 1 1 d . . . . .
H24 H 0.3312 0.6695 0.3904 0.028 Uiso 1 1 calc R U . . .
C25 C 0.0731(2) 0.94897(17) 0.30844(13) 0.0227(7) Uani 1 1 d . . . . .
C26 C 0.1087(2) 0.79155(16) 0.20809(13) 0.0215(6) Uani 1 1 d . . . . .
C27 C -0.0120(5) 1.1091(2) 0.51085(17) 0.0556(14) Uani 1 1 d . . . . .
H27A H 0.0148 1.1280 0.5483 0.067 Uiso 1 1 calc R U . . .
H27B H 0.0126 1.0605 0.5095 0.067 Uiso 1 1 calc R U . . .
C28 C -0.1264(5) 1.1105(2) 0.50096(19) 0.0566(13) Uani 1 1 d . . . . .
H28A H -0.1531 1.0862 0.5315 0.068 Uiso 1 1 calc R U . . .
H28B H -0.1513 1.1593 0.4998 0.068 Uiso 1 1 calc R U . . .
C29 C -0.2749(4) 1.0870(3) 0.4335(2) 0.0627(15) Uani 1 1 d . . . . .
H29A H -0.2906 1.1372 0.4282 0.075 Uiso 1 1 calc R U . A 1
H29B H -0.3115 1.0696 0.4634 0.075 Uiso 1 1 calc R U . A 1
O1 O 0.0279(2) 1.15000(14) 0.46927(11) 0.0435(7) Uani 1 1 d . . . . .
O2 O -0.1638(3) 1.07719(16) 0.44954(13) 0.0557(9) Uani 1 1 d . . . . .
O3A O -0.2728(3) 1.07839(18) 0.33424(14) 0.0368(8) Uani 0.817(3) 1 d D . P B 1
O4A O -0.1446(2) 1.07709(16) 0.25095(12) 0.0331(8) Uani 0.817(3) 1 d . . P B 1
O5A O 0.0479(3) 1.15348(19) 0.27249(14) 0.0322(8) Uani 0.817(3) 1 d . . P B 1
O6A O 0.1520(3) 1.15993(18) 0.38566(14) 0.0326(8) Uani 0.817(3) 1 d . . P B 1
C30A C -0.3143(4) 1.0469(3) 0.3785(2) 0.0439(12) Uani 0.817(3) 1 d D . P B 1
H30A H -0.2919 0.9977 0.3824 0.053 Uiso 0.817(3) 1 calc R U P B 1
H30B H -0.3916 1.0481 0.3703 0.053 Uiso 0.817(3) 1 calc R U P B 1
C31A C -0.2975(4) 1.0392(3) 0.2837(2) 0.0404(12) Uani 0.817(3) 1 d . . P B 1
H31A H -0.3741 1.0338 0.2736 0.049 Uiso 0.817(3) 1 calc R U P B 1
H31B H -0.2658 0.9923 0.2888 0.049 Uiso 0.817(3) 1 calc R U P B 1
C32A C -0.2557(4) 1.0771(3) 0.2386(2) 0.0397(12) Uani 0.817(3) 1 d . . P B 1
H32A H -0.2793 1.0540 0.2024 0.048 Uiso 0.817(3) 1 calc R U P B 1
H32B H -0.2820 1.1256 0.2361 0.048 Uiso 0.817(3) 1 calc R U P B 1
C33A C -0.1006(5) 1.1143(3) 0.21050(19) 0.0362(11) Uani 0.817(3) 1 d . . P B 1
H33A H -0.1245 1.1633 0.2095 0.043 Uiso 0.817(3) 1 calc R U P B 1
H33B H -0.1241 1.0936 0.1733 0.043 Uiso 0.817(3) 1 calc R U P B 1
C34A C 0.0162(4) 1.1118(2) 0.22424(18) 0.0353(11) Uani 0.817(3) 1 d . . P B 1
H34A H 0.0399 1.0632 0.2315 0.042 Uiso 0.817(3) 1 calc R U P B 1
H34B H 0.0473 1.1299 0.1927 0.042 Uiso 0.817(3) 1 calc R U P B 1
C35A C 0.1566(4) 1.1562(3) 0.2878(2) 0.0370(12) Uani 0.817(3) 1 d . . P B 1
H35A H 0.1883 1.1779 0.2577 0.044 Uiso 0.817(3) 1 calc R U P B 1
H35B H 0.1853 1.1087 0.2944 0.044 Uiso 0.817(3) 1 calc R U P B 1
C36A C 0.1809(4) 1.1988(3) 0.3400(2) 0.0357(11) Uani 0.817(3) 1 d . . P B 1
H36A H 0.2564 1.2098 0.3478 0.043 Uiso 0.817(3) 1 calc R U P B 1
H36B H 0.1416 1.2432 0.3354 0.043 Uiso 0.817(3) 1 calc R U P B 1
O3B O -0.2449(12) 1.0398(8) 0.3643(6) 0.033(3) Uani 0.183(3) 1 d . . P B 2
O4B O -0.2249(14) 1.0969(8) 0.2627(6) 0.031(4) Uani 0.183(3) 1 d . . P B 2
O5B O -0.0093(15) 1.1335(8) 0.2614(7) 0.034(4) Uani 0.183(3) 1 d . . P B 2
O6B O 0.1383(14) 1.1562(10) 0.3603(7) 0.0326(8) Uani 0.183(3) 1 d . . P B 2
C30B C -0.286(2) 1.0273(13) 0.4149(11) 0.0439(12) Uani 0.183(3) 1 d . . P B 2
H30C H -0.3605 1.0128 0.4076 0.053 Uiso 0.183(3) 1 calc R U P B 2
H30D H -0.2445 0.9928 0.4394 0.053 Uiso 0.183(3) 1 calc R U P B 2
C31B C -0.3078(18) 1.0210(13) 0.3158(9) 0.0404(12) Uani 0.183(3) 1 d D . P B 2
H31C H -0.3693 1.0522 0.3092 0.049 Uiso 0.183(3) 1 calc R U P B 2
H31D H -0.3333 0.9729 0.3194 0.049 Uiso 0.183(3) 1 calc R U P B 2
C32B C -0.2516(19) 1.0247(13) 0.2676(9) 0.0397(12) Uani 0.183(3) 1 d D . P B 2
H32C H -0.1878 0.9955 0.2741 0.048 Uiso 0.183(3) 1 calc R U P B 2
H32D H -0.2970 1.0084 0.2332 0.048 Uiso 0.183(3) 1 calc R U P B 2
C33B C -0.1789(19) 1.1093(11) 0.2142(8) 0.0362(11) Uani 0.183(3) 1 d . . P B 2
H33C H -0.1889 1.1590 0.2040 0.043 Uiso 0.183(3) 1 calc R U P B 2
H33D H -0.2175 1.0815 0.1833 0.043 Uiso 0.183(3) 1 calc R U P B 2
C34B C -0.064(2) 1.0924(14) 0.2192(10) 0.0353(11) Uani 0.183(3) 1 d . . P B 2
H34C H -0.0522 1.0425 0.2282 0.042 Uiso 0.183(3) 1 calc R U P B 2
H34D H -0.0399 1.1021 0.1836 0.042 Uiso 0.183(3) 1 calc R U P B 2
C35B C 0.099(2) 1.1293(13) 0.2622(9) 0.0370(12) Uani 0.183(3) 1 d . . P B 2
H35C H 0.1162 1.1422 0.2254 0.044 Uiso 0.183(3) 1 calc R U P B 2
H35D H 0.1244 1.0815 0.2714 0.044 Uiso 0.183(3) 1 calc R U P B 2
C36B C 0.149(2) 1.1810(14) 0.3072(13) 0.0357(11) Uani 0.183(3) 1 d . . P B 2
H36C H 0.2239 1.1869 0.3051 0.043 Uiso 0.183(3) 1 calc R U P B 2
H36D H 0.1145 1.2270 0.3008 0.043 Uiso 0.183(3) 1 calc R U P B 2
C37 C 0.1704(4) 1.1962(3) 0.4353(2) 0.0568(13) Uani 1 1 d . . . . .
H37A H 0.1319 1.2409 0.4312 0.068 Uiso 1 1 calc R U . B 1
H37B H 0.2459 1.2067 0.4453 0.068 Uiso 1 1 calc R U . B 1
C38 C 0.1364(4) 1.1549(3) 0.4796(2) 0.0599(13) Uani 1 1 d . . . . .
H38 H 0.1812 1.1347 0.5103 0.072 Uiso 1 1 calc R U . . .
C39 C 0.0876(3) 0.8127(2) 0.06086(16) 0.0366(9) Uani 1 1 d . . . . .
H39A H 0.0855 0.8379 0.0961 0.044 Uiso 1 1 calc R U . . .
H39B H 0.0554 0.7664 0.0637 0.044 Uiso 1 1 calc R U . . .
Cl1 Cl 0.21859(8) 0.80168(5) 0.05224(4) 0.0381(2) Uani 1 1 d . . . . .
Cl2 Cl 0.01319(8) 0.85966(5) 0.00479(4) 0.0385(2) Uani 1 1 d . . . . .
C40 C 0.3220(3) 0.0250(2) 0.38075(19) 0.0465(10) Uani 1 1 d . . . . .
H40A H 0.3172 -0.0233 0.3666 0.056 Uiso 1 1 calc R U . . .
H40B H 0.2501 0.0435 0.3779 0.056 Uiso 1 1 calc R U . . .
Cl3 Cl 0.39233(10) 0.07605(7) 0.33966(8) 0.0797(5) Uani 1 1 d . . . . .
Cl4 Cl 0.38263(13) 0.02511(7) 0.45102(7) 0.0780(5) Uani 1 1 d . . . . .
C41 C 0.4005(4) 0.7674(2) 0.70371(17) 0.0476(10) Uani 1 1 d . . . . .
H41A H 0.3435 0.8022 0.6975 0.057 Uiso 1 1 calc R U . C 1
H41B H 0.3699 0.7218 0.7109 0.057 Uiso 1 1 calc R U . C 1
Cl5A Cl 0.4931(3) 0.7917(2) 0.76064(18) 0.0532(9) Uani 0.824(6) 1 d . . P D 1
Cl6A Cl 0.4626(2) 0.76172(11) 0.64286(6) 0.0576(8) Uani 0.824(6) 1 d . . P D 1
Cl5B Cl 0.5208(15) 0.7794(10) 0.7553(9) 0.047(3) Uani 0.176(6) 1 d . . P D 2
Cl6B Cl 0.3979(7) 0.7885(4) 0.6407(2) 0.041(2) Uani 0.176(6) 1 d . . P D 2

loop_
_atom_site_aniso_label
_atom_site_aniso_U_11
_atom_site_aniso_U_22
_atom_site_aniso_U_33
_atom_site_aniso_U_23
_atom_site_aniso_U_13
_atom_site_aniso_U_12
Fe1 0.0114(2) 0.0241(2) 0.0148(2) 0.00266(16) 0.00154(16) 0.00049(16)
K1 0.0260(4) 0.0306(4) 0.0223(3) -0.0027(3) 0.0003(3) 0.0011(3)
N1 0.0119(13) 0.0258(13) 0.0178(12) 0.0038(10) 0.0020(10) 0.0004(10)
N2 0.0169(14) 0.0292(14) 0.0148(12) 0.0041(10) 0.0027(10) 0.0012(11)
N3 0.0108(13) 0.0244(12) 0.0178(12) 0.0034(9) 0.0019(10) 0.0009(10)
N4 0.0149(13) 0.0255(13) 0.0158(12) 0.0040(9) 0.0018(10) 0.0008(10)
N5 0.0353(19) 0.0313(16) 0.0329(16) -0.0024(12) 0.0094(14) 0.0043(13)
N6 0.0344(18) 0.0333(16) 0.0290(15) -0.0030(12) 0.0124(14) -0.0033(13)
C(A1 0.0143(16) 0.0274(15) 0.0165(14) 0.0001(11) 0.0022(12) 0.0014(12)
C(A2 0.0147(16) 0.0288(16) 0.0159(14) 0.0040(11) 0.0029(12) 0.0005(12)
C(A3 0.0152(16) 0.0342(17) 0.0180(15) 0.0034(12) 0.0032(12) 0.0014(13)
C(A4 0.0146(16) 0.0325(16) 0.0175(15) 0.0035(12) 0.0009(12) 0.0033(12)
C(A5 0.0180(16) 0.0235(15) 0.0174(14) 0.0014(11) 0.0028(12) 0.0012(12)
C(A6 0.0147(16) 0.0243(15) 0.0187(15) 0.0027(11) 0.0025(12) -0.0016(12)
C(A7 0.0111(15) 0.0300(16) 0.0198(15) 0.0018(12) 0.0030(12) -0.0014(12)
C(A8 0.0130(15) 0.0270(15) 0.0173(14) 0.0013(11) -0.0005(12) 0.0020(12)
C(B1 0.0187(17) 0.0268(15) 0.0163(14) 0.0047(11) 0.0002(12) 0.0022(12)
C(B2 0.0184(17) 0.0301(16) 0.0199(15) 0.0067(12) 0.0041(13) -0.0002(13)
C(B3 0.0144(17) 0.044(2) 0.0193(15) 0.0045(13) 0.0031(13) -0.0012(14)
C(B4 0.0144(17) 0.0437(19) 0.0198(15) 0.0053(13) 0.0000(13) 0.0014(14)
C(B5 0.0191(17) 0.0263(15) 0.0176(14) 0.0037(11) 0.0018(12) 0.0017(12)
C(B6 0.0207(17) 0.0287(16) 0.0183(15) 0.0045(12) 0.0055(13) 0.0006(13)
C(B7 0.0138(16) 0.0335(17) 0.0230(16) 0.0027(13) 0.0029(13) -0.0020(13)
C(B8 0.0124(16) 0.0345(17) 0.0205(15) 0.0047(12) -0.0004(12) 0.0012(12)
C(M1 0.0146(16) 0.0305(16) 0.0168(14) 0.0028(12) 0.0023(12) 0.0009(12)
C(M2 0.0141(16) 0.0277(15) 0.0159(14) 0.0024(11) 0.0014(12) 0.0021(12)
C(M3 0.0151(16) 0.0233(15) 0.0211(15) 0.0015(11) 0.0041(12) -0.0017(12)
C(M4 0.0151(16) 0.0240(15) 0.0183(14) 0.0016(11) 0.0022(12) 0.0023(12)
C1 0.0122(16) 0.0443(19) 0.0139(14) 0.0066(12) -0.0004(12) 0.0007(13)
C2 0.0193(18) 0.0419(19) 0.0198(16) 0.0035(13) 0.0008(13) 0.0002(14)
C3 0.0156(17) 0.057(2) 0.0210(16) 0.0032(15) 0.0014(13) 0.0049(15)
C4 0.0149(17) 0.061(2) 0.0217(17) 0.0073(15) 0.0026(14) -0.0042(16)
C5 0.028(2) 0.048(2) 0.0240(17) 0.0069(15) 0.0040(15) -0.0118(16)
C6 0.0235(19) 0.0392(19) 0.0227(16) 0.0048(13) 0.0044(14) -0.0023(14)
C7 0.0132(15) 0.0292(16) 0.0150(14) 0.0025(11) 0.0048(12) 0.0017(12)
C8 0.0198(17) 0.0305(17) 0.0215(15) 0.0029(12) 0.0029(13) 0.0018(13)
C9 0.0214(18) 0.044(2) 0.0256(17) 0.0154(14) 0.0073(14) 0.0071(15)
C10 0.0139(17) 0.065(2) 0.0173(15) 0.0086(15) 0.0002(13) 0.0012(16)
C11 0.0176(18) 0.053(2) 0.0216(16) -0.0042(15) 0.0016(13) -0.0082(15)
C12 0.0178(17) 0.0364(18) 0.0216(16) 0.0016(13) 0.0046(13) -0.0013(13)
C13 0.0125(15) 0.0323(16) 0.0200(15) 0.0082(12) 0.0013(12) 0.0012(12)
C14 0.0249(19) 0.0320(18) 0.040(2) 0.0035(14) 0.0110(16) 0.0022(14)
C15 0.024(2) 0.0347(19) 0.048(2) 0.0080(16) 0.0106(17) -0.0075(15)
C16 0.0139(17) 0.053(2) 0.0252(17) 0.0134(15) 0.0023(14) 0.0006(15)
C17 0.0195(18) 0.049(2) 0.0181(15) 0.0037(14) 0.0034(13) 0.0047(15)
C18 0.0212(18) 0.0405(19) 0.0215(16) 0.0056(13) 0.0037(14) 0.0003(14)
C19 0.0123(15) 0.0316(16) 0.0176(14) 0.0045(12) 0.0011(12) 0.0008(12)
C20 0.0197(17) 0.0301(17) 0.0235(16) 0.0014(12) 0.0054(13) 0.0026(13)
C21 0.0211(18) 0.0401(19) 0.0192(15) -0.0011(13) 0.0008(13) 0.0000(14)
C22 0.0162(17) 0.047(2) 0.0181(15) 0.0075(13) 0.0028(13) 0.0037(14)
C23 0.0154(16) 0.0322(17) 0.0268(17) 0.0091(13) 0.0035(13) 0.0046(13)
C24 0.0154(16) 0.0313(17) 0.0235(16) 0.0014(12) 0.0039(13) 0.0008(13)
C25 0.0137(16) 0.0310(17) 0.0233(16) 0.0066(13) 0.0029(13) 0.0020(12)
C26 0.0159(16) 0.0275(16) 0.0207(15) 0.0055(12) 0.0024(12) -0.0043(12)
C27 0.103(5) 0.037(2) 0.024(2) 0.0005(16) 0.002(2) 0.003(2)
C28 0.088(4) 0.049(3) 0.040(2) -0.0040(19) 0.032(3) -0.004(2)
C29 0.054(3) 0.060(3) 0.087(4) -0.022(3) 0.047(3) -0.010(2)
O1 0.0478(19) 0.0427(16) 0.0354(15) -0.0073(12) -0.0063(13) 0.0027(13)
O2 0.071(2) 0.0460(17) 0.059(2) -0.0165(14) 0.0378(18) -0.0084(15)
O3A 0.0265(18) 0.0423(19) 0.041(2) -0.0084(16) 0.0027(15) -0.0041(14)
O4A 0.0278(18) 0.0429(18) 0.0258(16) -0.0015(13) -0.0040(13) 0.0048(14)
O5A 0.031(2) 0.039(2) 0.0261(17) -0.0019(14) 0.0030(16) 0.0039(17)
O6A 0.0264(17) 0.0441(17) 0.0252(18) 0.0068(17) -0.0020(17) 0.0029(13)
C30A 0.032(3) 0.047(3) 0.055(3) -0.008(2) 0.014(3) -0.006(2)
C31A 0.033(3) 0.044(3) 0.041(3) -0.012(2) -0.004(3) -0.002(2)
C32A 0.027(3) 0.055(3) 0.033(3) -0.009(2) -0.006(2) 0.006(2)
C33A 0.042(3) 0.042(3) 0.022(2) -0.0006(18) -0.002(2) 0.003(2)
C34A 0.045(3) 0.038(2) 0.024(2) -0.0011(17) 0.008(2) 0.007(2)
C35A 0.035(3) 0.048(3) 0.030(3) 0.003(2) 0.012(2) 0.008(2)
C36A 0.026(3) 0.039(3) 0.042(3) 0.007(2) 0.005(2) 0.0007(19)
O3B 0.028(8) 0.037(8) 0.037(8) -0.005(6) 0.011(7) -0.005(6)
O4B 0.044(10) 0.031(8) 0.015(7) -0.003(6) -0.005(7) 0.010(7)
O5B 0.034(10) 0.034(8) 0.031(9) 0.000(6) 0.004(8) 0.011(7)
O6B 0.0264(17) 0.0441(17) 0.0252(18) 0.0068(17) -0.0020(17) 0.0029(13)
C30B 0.032(3) 0.047(3) 0.055(3) -0.008(2) 0.014(3) -0.006(2)
C31B 0.033(3) 0.044(3) 0.041(3) -0.012(2) -0.004(3) -0.002(2)
C32B 0.027(3) 0.055(3) 0.033(3) -0.009(2) -0.006(2) 0.006(2)
C33B 0.042(3) 0.042(3) 0.022(2) -0.0006(18) -0.002(2) 0.003(2)
C34B 0.045(3) 0.038(2) 0.024(2) -0.0011(17) 0.008(2) 0.007(2)
C35B 0.035(3) 0.048(3) 0.030(3) 0.003(2) 0.012(2) 0.008(2)
C36B 0.026(3) 0.039(3) 0.042(3) 0.007(2) 0.005(2) 0.0007(19)
C37 0.029(2) 0.063(3) 0.076(3) -0.025(3) 0.001(2) -0.007(2)
C38 0.041(3) 0.083(4) 0.047(3) -0.004(2) -0.018(2) 0.002(2)
C39 0.041(2) 0.040(2) 0.0320(19) 0.0028(15) 0.0148(17) 0.0006(17)
Cl1 0.0389(6) 0.0417(5) 0.0338(5) -0.0004(4) 0.0063(4) -0.0037(4)
Cl2 0.0401(6) 0.0468(5) 0.0286(4) -0.0109(4) 0.0058(4) 0.0011(4)
C40 0.032(2) 0.036(2) 0.070(3) 0.0042(19) 0.004(2) -0.0045(17)
Cl3 0.0437(8) 0.0615(8) 0.1426(14) 0.0240(8) 0.0412(9) 0.0027(6)
Cl4 0.0777(10) 0.0529(7) 0.0888(10) 0.0001(7) -0.0290(8) -0.0029(7)
C41 0.051(3) 0.052(3) 0.037(2) 0.0038(18) -0.001(2) -0.004(2)
Cl5A 0.065(2) 0.0541(16) 0.0362(10) -0.0082(9) -0.0042(13) -0.0144(14)
Cl6A 0.0832(19) 0.0584(11) 0.0361(7) -0.0120(6) 0.0241(8) -0.0269(12)
Cl5B 0.050(7) 0.044(6) 0.046(6) 0.012(5) 0.006(4) -0.002(4)
Cl6B 0.049(5) 0.038(3) 0.036(3) -0.001(2) 0.010(3) 0.003(3)

loop_
_atom_type_symbol
_atom_type_description
_atom_type_scat_dispersion_real
_atom_type_scat_dispersion_imag
_atom_type_scat_source
C C 0.0033 0.0016 'International Tables Vol C Tables 4.2.6.8 and 6.1.1.4'
H H 0.0000 0.0000 'International Tables Vol C Tables 4.2.6.8 and 6.1.1.4'
N N 0.0061 0.0033 'International Tables Vol C Tables 4.2.6.8 and 6.1.1.4'
O O 0.0106 0.0060 'International Tables Vol C Tables 4.2.6.8 and 6.1.1.4'
K K 0.2009 0.2494 'International Tables Vol C Tables 4.2.6.8 and 6.1.1.4'
Fe Fe 0.3463 0.8444 'International Tables Vol C Tables 4.2.6.8 and 6.1.1.4'
Cl Cl 0.1484 0.1585 'International Tables Vol C Tables 4.2.6.8 and 6.1.1.4'

loop_
_geom_angle_atom_site_label_1
_geom_angle_atom_site_label_2
_geom_angle_atom_site_label_3
_geom_angle
_geom_angle_site_symmetry_1
_geom_angle_site_symmetry_3
C26 Fe1 C25 176.61(13) . .
C26 Fe1 N2 93.06(12) . .
C25 Fe1 N2 89.32(12) . .
C26 Fe1 N4 87.86(12) . .
C25 Fe1 N4 89.76(12) . .
N2 Fe1 N4 179.04(11) . .
C26 Fe1 N1 91.78(11) . .
C25 Fe1 N1 85.78(11) . .
N2 Fe1 N1 90.63(10) . .
N4 Fe1 N1 89.58(10) . .
C26 Fe1 N3 87.35(11) . .
C25 Fe1 N3 95.11(11) . .
N2 Fe1 N3 89.05(10) . .
N4 Fe1 N3 90.75(10) . .
N1 Fe1 N3 179.05(11) . .
O5B K1 O6B 65.3(5) . .
O5B K1 O3B 118.0(5) . .
O6B K1 O3B 169.5(5) . .
O4A K1 O5A 61.88(11) . .
O4A K1 O3A 60.89(10) . .
O5A K1 O3A 119.40(11) . .
O5B K1 O1 135.0(5) . .
O6B K1 O1 71.4(4) . .
O4A K1 O1 177.81(9) . .
O3B K1 O1 106.9(3) . .
O5A K1 O1 117.91(11) . .
O3A K1 O1 118.49(10) . .
O5B K1 N6 69.8(3) . 2
O6B K1 N6 86.8(4) . 2
O4A K1 N6 81.28(9) . 2
O3B K1 N6 103.7(3) . 2
O5A K1 N6 69.53(9) . 2
O3A K1 N6 83.86(10) . 2
O1 K1 N6 96.59(9) . 2
O4A K1 O6A 121.23(10) . .
O5A K1 O6A 60.67(11) . .
O3A K1 O6A 173.09(10) . .
O1 K1 O6A 59.11(10) . .
N6 K1 O6A 89.95(10) 2 .
O5B K1 N5 77.1(3) . .
O6B K1 N5 73.9(4) . .
O4A K1 N5 79.42(9) . .
O3B K1 N5 96.8(3) . .
O5A K1 N5 77.04(10) . .
O3A K1 N5 109.86(10) . .
O1 K1 N5 102.70(9) . .
N6 K1 N5 146.30(9) 2 .
O6A K1 N5 77.02(10) . .
O5B K1 O2 164.9(5) . .
O6B K1 O2 129.8(4) . .
O4A K1 O2 120.68(10) . .
O3B K1 O2 47.5(3) . .
O5A K1 O2 175.84(10) . .
O3A K1 O2 61.96(10) . .
O1 K1 O2 59.39(9) . .
N6 K1 O2 107.17(9) 2 .
O6A K1 O2 117.44(10) . .
N5 K1 O2 106.42(9) . .
O5B K1 O4B 62.8(5) . .
O6B K1 O4B 127.8(5) . .
O3B K1 O4B 57.5(4) . .
O1 K1 O4B 154.6(3) . .
N6 K1 O4B 71.1(3) 2 .
N5 K1 O4B 99.2(3) . .
O2 K1 O4B 102.1(3) . .
C(A2 N1 C(A1 105.5(2) . .
C(A2 N1 Fe1 126.4(2) . .
C(A1 N1 Fe1 127.8(2) . .
C(A4 N2 C(A3 105.5(3) . .
C(A4 N2 Fe1 128.1(2) . .
C(A3 N2 Fe1 126.3(2) . .
C(A6 N3 C(A5 105.7(2) . .
C(A6 N3 Fe1 125.9(2) . .
C(A5 N3 Fe1 127.7(2) . .
C(A7 N4 C(A8 105.3(2) . .
C(A7 N4 Fe1 127.0(2) . .
C(A8 N4 Fe1 127.7(2) . .
C25 N5 K1 142.2(3) . .
C26 N6 K1 143.8(2) . 2_545
N1 C(A1 C(M4 125.9(3) . .
N1 C(A1 C(B1 110.3(3) . .
C(M4 C(A1 C(B1 123.5(3) . .
N1 C(A2 C(M1 126.0(3) . .
N1 C(A2 C(B2 110.4(3) . .
C(M1 C(A2 C(B2 123.5(3) . .
N2 C(A3 C(M1 126.0(3) . .
N2 C(A3 C(B3 110.2(3) . .
C(M1 C(A3 C(B3 123.7(3) . .
N2 C(A4 C(M2 126.0(3) . .
N2 C(A4 C(B4 110.0(3) . .
C(M2 C(A4 C(B4 123.9(3) . .
N3 C(A5 C(M2 125.5(3) . .
N3 C(A5 C(B5 109.7(3) . .
C(M2 C(A5 C(B5 124.8(3) . .
N3 C(A6 C(M3 126.5(3) . .
N3 C(A6 C(B6 110.0(3) . .
C(M3 C(A6 C(B6 123.3(3) . .
N4 C(A7 C(M3 125.7(3) . .
N4 C(A7 C(B7 110.4(3) . .
C(M3 C(A7 C(B7 123.8(3) . .
N4 C(A8 C(M4 125.9(3) . .
N4 C(A8 C(B8 110.1(3) . .
C(M4 C(A8 C(B8 124.1(3) . .
C(B2 C(B1 C(A1 106.8(3) . .
C(B2 C(B1 H(B1 126.6 . .
C(A1 C(B1 H(B1 126.6 . .
C(B1 C(B2 C(A2 107.0(3) . .
C(B1 C(B2 H(B2 126.5 . .
C(A2 C(B2 H(B2 126.5 . .
C(B4 C(B3 C(A3 106.8(3) . .
C(B4 C(B3 H(B3 126.6 . .
C(A3 C(B3 H(B3 126.6 . .
C(B3 C(B4 C(A4 107.5(3) . .
C(B3 C(B4 H(B4 126.2 . .
C(A4 C(B4 H(B4 126.2 . .
C(B6 C(B5 C(A5 107.1(3) . .
C(B6 C(B5 H(B5 126.4 . .
C(A5 C(B5 H(B5 126.4 . .
C(B5 C(B6 C(A6 107.5(3) . .
C(B5 C(B6 H(B6 126.3 . .
C(A6 C(B6 H(B6 126.3 . .
C(B8 C(B7 C(A7 107.0(3) . .
C(B8 C(B7 H(B7 126.5 . .
C(A7 C(B7 H(B7 126.5 . .
C(B7 C(B8 C(A8 107.3(3) . .
C(B7 C(B8 H(B8 126.4 . .
C(A8 C(B8 H(B8 126.4 . .
C(A3 C(M1 C(A2 123.6(3) . .
C(A3 C(M1 C1 117.8(3) . .
C(A2 C(M1 C1 118.4(3) . .
C(A4 C(M2 C(A5 122.8(3) . .
C(A4 C(M2 C7 117.6(3) . .
C(A5 C(M2 C7 119.5(3) . .
C(A6 C(M3 C(A7 124.0(3) . .
C(A6 C(M3 C13 118.1(3) . .
C(A7 C(M3 C13 117.6(3) . .
C(A8 C(M4 C(A1 123.2(3) . .
C(A8 C(M4 C19 119.5(3) . .
C(A1 C(M4 C19 117.2(3) . .
C6 C1 C2 118.9(3) . .
C6 C1 C(M1 123.0(3) . .
C2 C1 C(M1 118.1(3) . .
C1 C2 C3 120.4(3) . .
C1 C2 H2 119.8 . .
C3 C2 H2 119.8 . .
C4 C3 C2 119.8(3) . .
C4 C3 H3 120.1 . .
C2 C3 H3 120.1 . .
C3 C4 C5 120.5(3) . .
C3 C4 H4 119.8 . .
C5 C4 H4 119.8 . .
C4 C5 C6 119.7(3) . .
C4 C5 H5 120.2 . .
C6 C5 H5 120.2 . .
C1 C6 C5 120.7(3) . .
C1 C6 H6 119.6 . .
C5 C6 H6 119.6 . .
C12 C7 C8 118.0(3) . .
C12 C7 C(M2 119.1(3) . .
C8 C7 C(M2 122.9(3) . .
C9 C8 C7 120.5(3) . .
C9 C8 H8 119.8 . .
C7 C8 H8 119.8 . .
C10 C9 C8 120.5(3) . .
C10 C9 H9 119.8 . .
C8 C9 H9 119.8 . .
C11 C10 C9 119.7(3) . .
C11 C10 H10 120.1 . .
C9 C10 H10 120.1 . .
C10 C11 C12 120.0(3) . .
C10 C11 H11 120.0 . .
C12 C11 H11 120.0 . .
C7 C12 C11 121.4(3) . .
C7 C12 H12 119.3 . .
C11 C12 H12 119.3 . .
C14 C13 C18 118.9(3) . .
C14 C13 C(M3 122.6(3) . .
C18 C13 C(M3 118.5(3) . .
C13 C14 C15 120.3(3) . .
C13 C14 H14 119.8 . .
C15 C14 H14 119.8 . .
C16 C15 C14 120.2(3) . .
C16 C15 H15 119.9 . .
C14 C15 H15 119.9 . .
C17 C16 C15 119.6(3) . .
C17 C16 H16 120.2 . .
C15 C16 H16 120.2 . .
C16 C17 C18 120.6(3) . .
C16 C17 H17 119.7 . .
C18 C17 H17 119.7 . .
C13 C18 C17 120.4(3) . .
C13 C18 H18 119.8 . .
C17 C18 H18 119.8 . .
C24 C19 C20 118.6(3) . .
C24 C19 C(M4 121.9(3) . .
C20 C19 C(M4 119.4(3) . .
C21 C20 C19 121.0(3) . .
C21 C20 H20 119.5 . .
C19 C20 H20 119.5 . .
C22 C21 C20 119.3(3) . .
C22 C21 H21 120.4 . .
C20 C21 H21 120.4 . .
C23 C22 C21 120.6(3) . .
C23 C22 H22 119.7 . .
C21 C22 H22 119.7 . .
C22 C23 C24 119.9(3) . .
C22 C23 H23 120.1 . .
C24 C23 H23 120.1 . .
C19 C24 C23 120.6(3) . .
C19 C24 H24 119.7 . .
C23 C24 H24 119.7 . .
N5 C25 Fe1 175.4(3) . .
N6 C26 Fe1 177.0(3) . .
O1 C27 C28 110.3(4) . .
O1 C27 H27A 109.6 . .
C28 C27 H27A 109.6 . .
O1 C27 H27B 109.6 . .
C28 C27 H27B 109.6 . .
H27A C27 H27B 108.1 . .
O2 C28 C27 109.0(4) . .
O2 C28 H28A 109.9 . .
C27 C28 H28A 109.9 . .
O2 C28 H28B 109.9 . .
C27 C28 H28B 109.9 . .
H28A C28 H28B 108.3 . .
C30B C29 O2 91.8(13) . .
O2 C29 C30A 109.8(4) . .
O2 C29 H29A 109.7 . .
C30A C29 H29A 109.7 . .
O2 C29 H29B 109.7 . .
C30A C29 H29B 109.7 . .
H29A C29 H29B 108.2 . .
C38 O1 C27 112.3(4) . .
C38 O1 K1 114.4(3) . .
C27 O1 K1 113.0(2) . .
C28 O2 C29 111.1(3) . .
C28 O2 C30B 138.3(8) . .
C29 O2 C30B 39.8(8) . .
C28 O2 K1 116.3(3) . .
C29 O2 K1 110.5(3) . .
C30B O2 K1 104.0(8) . .
C30A O3A C31A 111.8(4) . .
C30A O3A K1 114.8(3) . .
C31A O3A K1 111.7(3) . .
C33A O4A C32A 111.4(4) . .
C33A O4A K1 113.5(3) . .
C32A O4A K1 116.1(3) . .
C35A O5A C34A 112.3(4) . .
C35A O5A K1 114.0(3) . .
C34A O5A K1 110.0(3) . .
C37 O6A C36A 112.6(4) . .
C37 O6A K1 112.8(3) . .
C36A O6A K1 110.9(3) . .
O3A C30A C29 109.4(4) . .
O3A C30A H30A 109.8 . .
C29 C30A H30A 109.8 . .
O3A C30A H30B 109.8 . .
C29 C30A H30B 109.8 . .
H30A C30A H30B 108.2 . .
O3A C31A C32A 108.7(4) . .
O3A C31A H31A 110.0 . .
C32A C31A H31A 110.0 . .
O3A C31A H31B 110.0 . .
C32A C31A H31B 110.0 . .
H31A C31A H31B 108.3 . .
O4A C32A C31A 108.9(4) . .
O4A C32A H32A 109.9 . .
C31A C32A H32A 109.9 . .
O4A C32A H32B 109.9 . .
C31A C32A H32B 109.9 . .
H32A C32A H32B 108.3 . .
O4A C33A C34A 109.8(4) . .
O4A C33A H33A 109.7 . .
C34A C33A H33A 109.7 . .
O4A C33A H33B 109.7 . .
C34A C33A H33B 109.7 . .
H33A C33A H33B 108.2 . .
O5A C34A C33A 107.9(4) . .
O5A C34A H34A 110.1 . .
C33A C34A H34A 110.1 . .
O5A C34A H34B 110.1 . .
C33A C34A H34B 110.1 . .
H34A C34A H34B 108.4 . .
O5A C35A C36A 107.8(4) . .
O5A C35A H35A 110.1 . .
C36A C35A H35A 110.1 . .
O5A C35A H35B 110.1 . .
C36A C35A H35B 110.1 . .
H35A C35A H35B 108.5 . .
O6A C36A C35A 109.1(4) . .
O6A C36A H36A 109.9 . .
C35A C36A H36A 109.9 . .
O6A C36A H36B 109.9 . .
C35A C36A H36B 109.9 . .
H36A C36A H36B 108.3 . .
C31B O3B C30B 116.1(17) . .
C31B O3B K1 119.0(12) . .
C30B O3B K1 124.6(13) . .
C33B O4B C32B 111.5(16) . .
C33B O4B K1 106.9(13) . .
C32B O4B K1 100.2(11) . .
C34B O5B C35B 111.4(18) . .
C34B O5B K1 114.0(14) . .
C35B O5B K1 111.9(13) . .
C36B O6B K1 109.7(14) . .
C29 C30B O3B 97.0(17) . .
C29 C30B O2 48.5(9) . .
O3B C30B O2 83.9(12) . .
C29 C30B H30C 112.4 . .
O3B C30B H30C 112.4 . .
O2 C30B H30C 157.8 . .
C29 C30B H30D 112.4 . .
O3B C30B H30D 112.4 . .
O2 C30B H30D 74.9 . .
H30C C30B H30D 109.9 . .
O3B C31B C32B 111.7(18) . .
O3B C31B H31C 109.3 . .
C32B C31B H31C 109.3 . .
O3B C31B H31D 109.3 . .
C32B C31B H31D 109.3 . .
H31C C31B H31D 107.9 . .
O4B C32B C31B 105.5(19) . .
O4B C32B K1 55.8(10) . .
C31B C32B K1 85.1(13) . .
O4B C32B H32C 110.6 . .
C31B C32B H32C 110.6 . .
K1 C32B H32C 70.7 . .
O4B C32B H32D 110.6 . .
C31B C32B H32D 110.6 . .
K1 C32B H32D 162.5 . .
H32C C32B H32D 108.8 . .
O4B C33B C34B 116.1(18) . .
O4B C33B H33C 108.3 . .
C34B C33B H33C 108.3 . .
O4B C33B H33D 108.3 . .
C34B C33B H33D 108.3 . .
H33C C33B H33D 107.4 . .
O5B C34B C33B 108.3(19) . .
O5B C34B K1 44.0(10) . .
C33B C34B K1 85.4(12) . .
O5B C34B H34C 110.0 . .
C33B C34B H34C 110.0 . .
K1 C34B H34C 84.3 . .
O5B C34B H34D 110.0 . .
C33B C34B H34D 110.0 . .
K1 C34B H34D 154.0 . .
H34C C34B H34D 108.4 . .
O5B C35B C36B 106(2) . .
O5B C35B K1 45.4(9) . .
C36B C35B K1 78.6(13) . .
O5B C35B H35C 110.6 . .
C36B C35B H35C 110.6 . .
K1 C35B H35C 155.6 . .
O5B C35B H35D 110.6 . .
C36B C35B H35D 110.6 . .
K1 C35B H35D 87.7 . .
H35C C35B H35D 108.7 . .
O6B C36B C35B 110.0(19) . .
O6B C36B K1 47.6(11) . .
C35B C36B K1 75.2(12) . .
O6B C36B H36C 109.7 . .
C35B C36B H36C 109.7 . .
K1 C36B H36C 154.4 . .
O6B C36B H36D 109.7 . .
C35B C36B H36D 109.7 . .
K1 C36B H36D 92.8 . .
H36C C36B H36D 108.2 . .
O6A C37 C38 110.0(4) . .
O6A C37 H37A 109.7 . .
C38 C37 H37A 109.7 . .
O6A C37 H37B 109.7 . .
C38 C37 H37B 109.7 . .
H37A C37 H37B 108.2 . .
O1 C38 C37 108.8(4) . .
O1 C38 H38 125.6 . .
C37 C38 H38 125.6 . .
Cl1 C39 Cl2 112.34(19) . .
Cl1 C39 H39A 109.1 . .
Cl2 C39 H39A 109.1 . .
Cl1 C39 H39B 109.1 . .
Cl2 C39 H39B 109.1 . .
H39A C39 H39B 107.9 . .
Cl3 C40 Cl4 111.2(2) . .
Cl3 C40 H40A 109.4 . .
Cl4 C40 H40A 109.4 . .
Cl3 C40 H40B 109.4 . .
Cl4 C40 H40B 109.4 . .
H40A C40 H40B 108.0 . .
Cl5A C41 Cl6A 109.1(3) . .
Cl6B C41 Cl5B 120.4(7) . .
Cl5A C41 H41A 109.9 . .
Cl6A C41 H41A 109.9 . .
Cl5A C41 H41B 109.9 . .
Cl6A C41 H41B 109.9 . .
H41A C41 H41B 108.3 . .

loop_
_geom_bond_atom_site_label_1
_geom_bond_atom_site_label_2
_geom_bond_distance
_geom_bond_site_symmetry_2
Fe1 C26 1.978(3) .
Fe1 C25 1.988(3) .
Fe1 N2 1.991(3) .
Fe1 N4 1.997(3) .
Fe1 N1 2.000(2) .
Fe1 N3 2.012(2) .
K1 O5B 2.594(15) .
K1 O6B 2.686(19) .
K1 O4A 2.761(3) .
K1 O3B 2.808(14) .
K1 O5A 2.820(4) .
K1 O3A 2.825(3) .
K1 O1 2.838(3) .
K1 N6 2.852(3) 2
K1 O6A 2.853(4) .
K1 N5 2.861(3) .
K1 O2 2.864(3) .
K1 O4B 2.930(16) .
N1 C(A2 1.375(4) .
N1 C(A1 1.378(4) .
N2 C(A4 1.381(4) .
N2 C(A3 1.382(4) .
N3 C(A6 1.381(4) .
N3 C(A5 1.385(4) .
N4 C(A7 1.378(4) .
N4 C(A8 1.383(4) .
N5 C25 1.152(4) .
N6 C26 1.162(4) .
N6 K1 2.852(3) 2_545
C(A1 C(M4 1.397(4) .
C(A1 C(B1 1.442(4) .
C(A2 C(M1 1.398(4) .
C(A2 C(B2 1.441(4) .
C(A3 C(M1 1.391(4) .
C(A3 C(B3 1.445(5) .
C(A4 C(M2 1.397(4) .
C(A4 C(B4 1.440(4) .
C(A5 C(M2 1.399(4) .
C(A5 C(B5 1.449(4) .
C(A6 C(M3 1.392(4) .
C(A6 C(B6 1.442(4) .
C(A7 C(M3 1.398(4) .
C(A7 C(B7 1.437(4) .
C(A8 C(M4 1.395(4) .
C(A8 C(B8 1.437(4) .
C(B1 C(B2 1.354(4) .
C(B1 H(B1 0.9500 .
C(B2 H(B2 0.9500 .
C(B3 C(B4 1.348(4) .
C(B3 H(B3 0.9500 .
C(B4 H(B4 0.9500 .
C(B5 C(B6 1.345(5) .
C(B5 H(B5 0.9500 .
C(B6 H(B6 0.9500 .
C(B7 C(B8 1.348(4) .
C(B7 H(B7 0.9500 .
C(B8 H(B8 0.9500 .
C(M1 C1 1.499(4) .
C(M2 C7 1.503(4) .
C(M3 C13 1.501(4) .
C(M4 C19 1.503(4) .
C1 C6 1.386(5) .
C1 C2 1.394(5) .
C2 C3 1.397(5) .
C2 H2 0.9500 .
C3 C4 1.375(5) .
C3 H3 0.9500 .
C4 C5 1.383(5) .
C4 H4 0.9500 .
C5 C6 1.392(5) .
C5 H5 0.9500 .
C6 H6 0.9500 .
C7 C12 1.387(5) .
C7 C8 1.402(4) .
C8 C9 1.395(5) .
C8 H8 0.9500 .
C9 C10 1.380(5) .
C9 H9 0.9500 .
C10 C11 1.378(5) .
C10 H10 0.9500 .
C11 C12 1.394(5) .
C11 H11 0.9500 .
C12 H12 0.9500 .
C13 C14 1.378(5) .
C13 C18 1.393(5) .
C14 C15 1.402(5) .
C14 H14 0.9500 .
C15 C16 1.383(5) .
C15 H15 0.9500 .
C16 C17 1.367(5) .
C16 H16 0.9500 .
C17 C18 1.393(5) .
C17 H17 0.9500 .
C18 H18 0.9500 .
C19 C24 1.390(4) .
C19 C20 1.402(5) .
C20 C21 1.397(5) .
C20 H20 0.9500 .
C21 C22 1.386(5) .
C21 H21 0.9500 .
C22 C23 1.384(5) .
C22 H22 0.9500 .
C23 C24 1.397(4) .
C23 H23 0.9500 .
C24 H24 0.9500 .
C27 O1 1.444(5) .
C27 C28 1.465(7) .
C27 H27A 0.9900 .
C27 H27B 0.9900 .
C28 O2 1.419(5) .
C28 H28A 0.9900 .
C28 H28B 0.9900 .
C29 C30B 1.23(2) .
C29 O2 1.443(6) .
C29 C30A 1.558(7) .
C29 H29A 0.9900 .
C29 H29B 0.9900 .
O1 C38 1.393(6) .
O2 C30B 1.93(3) .
O3A C30A 1.418(6) .
O3A C31A 1.434(6) .
O4A C33A 1.413(6) .
O4A C32A 1.423(6) .
O5A C35A 1.400(7) .
O5A C34A 1.426(6) .
O6A C37 1.383(6) .
O6A C36A 1.440(6) .
C30A H30A 0.9900 .
C30A H30B 0.9900 .
C31A C32A 1.493(8) .
C31A H31A 0.9900 .
C31A H31B 0.9900 .
C32A H32A 0.9900 .
C32A H32B 0.9900 .
C33A C34A 1.499(8) .
C33A H33A 0.9900 .
C33A H33B 0.9900 .
C34A H34A 0.9900 .
C34A H34B 0.9900 .
C35A C36A 1.503(7) .
C35A H35A 0.9900 .
C35A H35B 0.9900 .
C36A H36A 0.9900 .
C36A H36B 0.9900 .
O3B C31B 1.37(3) .
O3B C30B 1.45(3) .
O4B C33B 1.43(3) .
O4B C32B 1.44(3) .
O5B C34B 1.39(3) .
O5B C35B 1.40(3) .
O6B C36B 1.41(3) .
C30B H30C 0.9900 .
C30B H30D 0.9900 .
C31B C32B 1.486(18) .
C31B H31C 0.9900 .
C31B H31D 0.9900 .
C32B H32C 0.9900 .
C32B H32D 0.9900 .
C33B C34B 1.51(3) .
C33B H33C 0.9900 .
C33B H33D 0.9900 .
C34B H34C 0.9900 .
C34B H34D 0.9900 .
C35B C36B 1.54(4) .
C35B H35C 0.9900 .
C35B H35D 0.9900 .
C36B H36C 0.9900 .
C36B H36D 0.9900 .
C37 C38 1.466(7) .
C37 H37A 0.9900 .
C37 H37B 0.9900 .
C38 H38 0.9500 .
C39 Cl1 1.761(4) .
C39 Cl2 1.782(4) .
C39 H39A 0.9900 .
C39 H39B 0.9900 .
C40 Cl3 1.761(4) .
C40 Cl4 1.762(5) .
C40 H40A 0.9900 .
C40 H40B 0.9900 .
C41 Cl6B 1.582(7) .
C41 Cl5A 1.742(6) .
C41 Cl6A 1.805(5) .
C41 Cl5B 1.85(2) .
C41 H41A 0.9900 .
C41 H41B 0.9900 .
